data_2003403
loop_
_publ_author_name
'Rudert, R.'
'Schmaucks, G.'
'Zobel, D.'
'Strumpel, M.'

_publ_section_title
;3,3'-(1,1,3,3,-Tetramethyldisiloxane-1,3-diyl)bis(<i>N</i>-ethyl-<i>N</i>,<i>N</i>-dimethyl-1-propanaminium)
 Diperchlorate at 163 K and Room Temperature
;
_journal_issue 4
_journal_name_full 'Acta Crystallographica Section C'
_journal_page_first 763
_journal_page_last 766
_journal_paper_doi 10.1107/S0108270194008073
_journal_volume 51
_journal_year 1995
_chemical_compound_source
;
From 0.01 molar solution of
N-ethyl-N,N-dimethyl-3-(pentamethyl-disiloxanyl)propylammonium
bromide in 0.5 mol/L of sodium
perchlorate in the presence of a phosphate buffer to keep the pH value at 7
spontaneously white needles began to crystallize. These white needles
were isolated and recrystallized from acetone.
;
_chemical_formula_moiety 'C18 H46 N2 O1 Si2 2+, 2(Cl1 O4 1-)'
_chemical_formula_sum 'C18 H46 Cl2 N2 O9 Si2'
_chemical_formula_weight 561.6
_chemical_name_systematic
;
1,3-bis[(3-dimethylethylammonium)propyl]-1,1,3,3-tetramethyldisiloxan-
diperchlorate
;
_space_group_IT_number 56
_symmetry_cell_setting orthorhombic
_symmetry_space_group_name_Hall '-P 2ab 2ac'
_symmetry_space_group_name_H-M 'P c c n'
_atom_type_scat_source IntTabC
_cell_angle_alpha 90
_cell_angle_beta 90
_cell_angle_gamma 90
_cell_formula_units_Z 4
_cell_length_a 15.676(3)
_cell_length_b 16.433(5)
_cell_length_c 11.316(3)
_cell_measurement_reflns_used 25
_cell_measurement_temperature 163(2)
_cell_measurement_theta_max 21
_cell_measurement_theta_min 18
_cell_volume 2915.0(13)
_computing_cell_refinement CAD4
_computing_data_collection 'CAD4 (Enraf-Nonius, 1977)'
_computing_data_reduction 'MolEN (Fair, 1990)'
_computing_publication_material 'PLUTON92 (Spek, 1992)'
_computing_structure_refinement 'MolEN (Fair, 1990)'
_diffrn_ambient_temperature 163(2)
_diffrn_measurement_device CAD-4
_diffrn_measurement_method 2\q-\w
_diffrn_radiation_type CuK\a
_diffrn_radiation_wavelength 1.54178
_diffrn_reflns_av_R_equivalents 0.027
_diffrn_reflns_limit_h_max 15
_diffrn_reflns_limit_h_min 0
_diffrn_reflns_limit_k_max 17
_diffrn_reflns_limit_k_min -1
_diffrn_reflns_limit_l_max 11
_diffrn_reflns_limit_l_min 0
_diffrn_reflns_number 1905
_diffrn_reflns_reduction_process
;
 ?
;
_diffrn_reflns_theta_max 54
_diffrn_standards_decay_% -9.0
_diffrn_standards_interval_time 30
_diffrn_standards_number 2
_exptl_absorpt_coefficient_mu 3.22
_exptl_absorpt_correction_T_max 1.326
_exptl_absorpt_correction_T_min 0.768
_exptl_absorpt_correction_type refdelf
_exptl_crystal_colour colourless
_exptl_crystal_density_diffrn 1.280
_exptl_crystal_description needle
_exptl_crystal_F_000 1208
_exptl_crystal_size_max 0.33
_exptl_crystal_size_mid 0.10
_exptl_crystal_size_min 0.08
_refine_diff_density_max 0.45
_refine_diff_density_min -0.32
_refine_ls_extinction_method none
_refine_ls_goodness_of_fit_obs 2.69
_refine_ls_hydrogen_treatment refall
_refine_ls_matrix_type full
_refine_ls_number_parameters 206
_refine_ls_number_reflns 1384
_refine_ls_R_factor_obs 0.060
_refine_ls_shift/esd_max 0.17
_refine_ls_structure_factor_coef F
_refine_ls_weighting_scheme sigma
_refine_ls_wR_factor_obs 0.045
_reflns_number_observed 1384
_reflns_number_total 1754
_reflns_observed_criterion >\s(I)
_cod_data_source_file se1066.cif
_cod_data_source_block s59blow
_cod_depositor_comments
;
The following automatic conversions were performed:

'_symmetry_cell_setting' value 'Orthorhombic' changed to
'orthorhombic' according to
/home/saulius/struct/CIF-dictionaries/cif_core.dic dictionary named
'cif_core.dic' version 2.4.1 from 2010-06-29.

Automatic conversion script
Id: cif_fix_values 1715 2011-07-08 13:25:40Z adriana 
;
_cod_original_cell_volume 2915.0(10)
_cod_database_code 2003403

loop_
_symmetry_equiv_pos_as_xyz
x,y,z
1/2-x,y,1/2+z
x,1/2-y,1/2+z
1/2-x,1/2-y,z
-x,-y,-z
1/2+x,-y,1/2-z
-x,1/2+y,1/2-z
1/2+x,1/2+y,-z

loop_
_atom_site_aniso_label
_atom_site_aniso_U_11
_atom_site_aniso_U_12
_atom_site_aniso_U_13
_atom_site_aniso_U_22
_atom_site_aniso_U_23
_atom_site_aniso_U_33
Si 0.0455(10) 0.0007(8) -0.0018(9) 0.0329(8) 0.0019(8) 0.0400(9)
O1 0.049(3) 0 0 0.026(2) 0.000(3) 0.036(3)
N4 0.026(3) 0.001(2) 0.001(2) 0.032(2) 0.000(2) 0.036(3)
C1 0.050(4) -0.004(3) 0.007(3) 0.037(3) -0.001(3) 0.050(4)
C2 0.038(4) 0.001(3) 0.002(3) 0.032(3) -0.005(3) 0.046(4)
C3 0.039(4) -0.002(3) 0.006(3) 0.035(3) 0.002(3) 0.036(3)
C5 0.058(4) -0.001(3) 0.004(3) 0.043(3) -0.006(3) 0.028(3)
C6 0.087(5) -0.010(4) -0.005(4) 0.084(5) -0.012(5) 0.044(4)
C11 0.073(5) 0.007(4) -0.020(4) 0.057(4) 0.012(4) 0.068(4)
C12 0.073(5) -0.002(4) 0.032(4) 0.049(4) 0.011(4) 0.074(4)
C41 0.044(4) -0.002(3) -0.005(3) 0.025(3) 0.003(3) 0.064(4)
C42 0.036(4) 0.005(3) 0.002(3) 0.061(4) -0.008(3) 0.044(4)
Cl 0.0358(7) -0.0047(8) -0.0045(7) 0.0421(6) -0.0057(7) 0.0343(7)
O11 0.105(4) -0.028(3) -0.018(3) 0.086(3) -0.012(3) 0.056(3)
O12 0.050(3) 0.018(2) -0.014(2) 0.078(3) 0.004(2) 0.065(3)
O13 0.091(4) 0.023(3) -0.059(4) 0.039(2) -0.009(3) 0.185(5)
O14 0.052(3) 0.008(4) -0.004(3) 0.209(5) 0.014(4) 0.052(3)

loop_
_atom_site_label
_atom_site_fract_x
_atom_site_fract_y
_atom_site_fract_z
_atom_site_U_iso_or_equiv
_atom_site_thermal_displace_type
Si 0.28358(10) 0.16194(9) 0.48136(14) 0.0395(5) Uani
O1 0.25 0.25 0.5285(4) 0.0370(16) Uani
N4 0.1098(3) -0.1132(2) 0.3475(4) 0.0313(16) Uani
C1 0.1857(3) 0.0972(3) 0.4661(5) 0.046(2) Uani
C2 0.1990(3) 0.0120(3) 0.4124(5) 0.039(2) Uani
C3 0.1127(3) -0.0293(3) 0.4059(5) 0.0367(19) Uani
C5 0.1231(3) -0.1016(3) 0.2169(4) 0.0430(19) Uani
C6 0.1251(4) -0.1765(4) 0.1476(5) 0.072(3) Uani
C11 0.3567(4) 0.1177(3) 0.5924(6) 0.066(3) Uani
C12 0.3399(4) 0.1736(3) 0.3371(6) 0.065(3) Uani
C41 0.1768(3) -0.1667(3) 0.4026(5) 0.044(2) Uani
C42 0.0241(3) -0.1492(3) 0.3710(5) 0.047(2) Uani
Cl 0.09065(8) 0.59475(8) 0.25081(12) 0.0374(4) Uani
O11 0.10327 0.64153 0.35620 0.0823(19) Uani
O12 0.02468 0.63184 0.17896 0.0643(17) Uani
O13 0.06576 0.51342 0.27803 0.105(2) Uani
O14 0.17051 0.59501 0.18613 0.104(2) Uani
H11 0.144(2) 0.131(2) 0.410(4) 0.09(3) Uiso
H12 0.160(3) 0.099(3) 0.545(4) 0.16(4) Uiso
H21 0.254(4) -0.016(3) 0.477(4) 0.20(4) Uiso
H22 0.221(3) 0.014(3) 0.317(4) 0.15(4) Uiso
H31 0.091(2) -0.034(2) 0.479(3) 0.07(3) Uiso
H32 0.066(3) 0.011(3) 0.341(4) 0.13(3) Uiso
H51 0.158(3) -0.055(3) 0.183(4) 0.19(4) Uiso
H52 0.077(3) -0.073(2) 0.163(4) 0.11(3) Uiso
H61 0.16964 -0.21002 0.17533 0.195 Uiso
H62 0.07169 -0.20541 0.15913 0.195 Uiso
H63 0.13146 -0.16529 0.06686 0.195 Uiso
H111 0.37847 0.06527 0.56424 0.1405 Uiso
H112 0.40680 0.15177 0.60229 0.1405 Uiso
H113 0.33093 0.10985 0.66547 0.1405 Uiso
H121 0.36305 0.12345 0.31035 0.1435 Uiso
H122 0.30569 0.19714 0.27895 0.1435 Uiso
H123 0.39001 0.21049 0.34765 0.1435 Uiso
H411 0.165(2) -0.220(2) 0.382(3) 0.06(3) Uiso
H412 0.232(3) -0.147(3) 0.377(4) 0.17(4) Uiso
H413 0.173(3) -0.172(3) 0.499(4) 0.12(3) Uiso
H421 0.019(3) -0.218(3) 0.329(4) 0.21(4) Uiso
H422 0.015(2) -0.163(2) 0.440(3) 0.06(3) Uiso
H423 -0.020(3) -0.115(2) 0.326(4) 0.12(3) Uiso

loop_
_geom_angle_atom_site_label_1
_geom_angle_atom_site_label_2
_geom_angle_atom_site_label_3
_geom_angle_site_symmetry_3
_geom_angle
_geom_angle_publ_flag
O1 Si C1 . 105.68(17) yes
O1 Si C11 . 109.1(2) yes
O1 Si C12 . 110.3(2) yes
C1 Si C11 . 110.3(2) yes
C1 Si C12 . 111.4(3) yes
C11 Si C12 . 109.9(3) yes
Si O1 Si 4_555 141.8(3) yes
C3 N4 C5 . 107.8(4) yes
C3 N4 C41 . 109.1(4) yes
C3 N4 C42 . 107.9(4) yes
C5 N4 C41 . 112.6(4) yes
C5 N4 C42 . 110.5(4) yes
C41 N4 C42 . 108.8(4) yes
Si C1 C2 . 116.2(3) yes
C1 C2 C3 . 107.8(4) yes
N4 C3 C2 . 116.9(4) yes
N4 C5 C6 . 115.0(4) yes
Si C1 H11 . 105.1(18) no
Si C1 H12 . 104(3) no
C2 C1 H11 . 109(2) no
C2 C1 H12 . 116(3) no
H11 C1 H12 . 106(4) no
C1 C2 H21 . 102(2) no
C1 C2 H22 . 113(3) no
C3 C2 H21 . 119(3) no
C3 C2 H22 . 104(2) no
H21 C2 H22 . 111(3) no
N4 C3 H31 . 108(2) no
N4 C3 H32 . 102(2) no
C2 C3 H31 . 109(2) no
C2 C3 H32 . 109(2) no
H31 C3 H32 . 112(3) no
N4 C5 H51 . 123(3) no
N4 C5 H52 . 122(3) no
C6 C5 H51 . 115(3) no
C6 C5 H52 . 95(2) no
H51 C5 H52 . 79(3) no
C5 C6 H61 . 109.3(5) no
C5 C6 H62 . 108.8(5) no
C5 C6 H63 . 111.1(6) no
H61 C6 H62 . 107.9(6) no
H61 C6 H63 . 111.1(6) no
H62 C6 H63 . 108.6(6) no
Si C11 H111 . 110.0(5) no
Si C11 H112 . 110.6(4) no
Si C11 H113 . 112.9(5) no
H111 C11 H112 . 105.3(6) no
H111 C11 H113 . 108.5(5) no
H112 C11 H113 . 109.2(6) no
Si C12 H121 . 111.7(4) no
Si C12 H122 . 112.8(5) no
Si C12 H123 . 109.3(5) no
H121 C12 H122 . 110.8(7) no
H121 C12 H123 . 105.3(6) no
H122 C12 H123 . 106.5(5) no
N4 C41 H411 . 108(2) no
N4 C41 H412 . 108(3) no
N4 C41 H413 . 115(3) no
H411 C41 H412 . 115(4) no
H411 C41 H413 . 99(3) no
H412 C41 H413 . 112(4) no
N4 C42 H421 . 111(2) no
N4 C42 H422 . 116(2) no
N4 C42 H423 . 108(2) no
H421 C42 H422 . 96(3) no
H421 C42 H423 . 106(3) no
H422 C42 H423 . 120(3) no
O11 Cl O12 . 109.8(3) no
O11 Cl O13 . 111.2(3) no
O11 Cl O14 . 107.4(3) no
O12 Cl O13 . 108.7(3) no
O12 Cl O14 . 109.4(3) no
O13 Cl O14 . 110.3(3) no

loop_
_geom_bond_atom_site_label_1
_geom_bond_atom_site_label_2
_geom_bond_distance
_geom_bond_publ_flag
Si O1 1.633(2) yes
Si C1 1.878(5) yes
Si C11 1.851(7) yes
Si C12 1.867(7) yes
N4 C3 1.532(6) yes
N4 C5 1.505(6) yes
N4 C41 1.507(7) yes
N4 C42 1.494(7) yes
C1 C2 1.542(7) yes
C2 C3 1.518(7) yes
C5 C6 1.462(8) no
C1 H11 1.07(4) no
C1 H12 0.98(5) no
C2 H21 1.22(6) no
C2 H22 1.13(5) no
C3 H31 0.90(3) no
C3 H32 1.23(5) no
C5 H51 1.02(5) no
C5 H52 1.06(4) no
C6 H61 0.944(6) no
C6 H62 0.973(6) no
C6 H63 0.938(6) no
C11 H111 0.982(5) no
C11 H112 0.972(6) no
C11 H113 0.930(7) no
C12 H121 0.952(5) no
C12 H122 0.934(6) no
C12 H123 1.001(6) no
C41 H411 0.93(3) no
C41 H412 0.97(5) no
C41 H413 1.10(5) no
C42 H421 1.23(5) no
C42 H422 0.83(3) no
C42 H423 1.03(4) no
Cl O11 1.434 no
Cl O12 1.451 no
Cl O13 1.429 no
Cl O14 1.452 no

loop_
_geom_contact_atom_site_label_1
_geom_contact_atom_site_label_2
_geom_contact_distance
_geom_contact_site_symmetry_2
_geom_contact_publ_flag
N4 O11 4.033 1_545 yes
N4 O11 4.523 4_555 yes
N4 O12 3.993 3_555 yes
N4 O12 4.555 7_545 yes
N4 O13 3.731 7_545 yes
N4 O14 3.960 3_555 yes
N4 O14 3.909 4_555 yes
Si O13 4.379 4_555 yes

loop_
_geom_torsion_atom_site_label_1
_geom_torsion_atom_site_label_2
_geom_torsion_atom_site_label_3
_geom_torsion_atom_site_label_4
_geom_torsion_site_symmetry_4
_geom_torsion
_geom_torsion_publ_flag
C1 Si O1 Si 4_555 -89.8(2) no
C11 Si O1 Si 4_555 151.7(2) no
C12 Si O1 Si 4_555 30.8(3) no
O1 Si C1 C2 . 175.0(4) no
C11 Si C1 C2 . -67.2(5) no
C12 Si C1 C2 . 55.2(5) no
C42 N4 C5 C6 . -64.3(5) no
C42 N4 C3 C2 . 169.3(4) no
C5 N4 C3 C2 . -71.4(5) no
C41 N4 C3 C2 . 51.2(6) no
C3 N4 C5 C6 . 178.0(4) no
C41 N4 C5 C6 . 57.6(6) no
Si C1 C2 C3 . -179.0(4) no
C1 C2 C3 N4 . 176.2(4) no
